data_7245714
loop_
_publ_author_name
'Li, Zi-Xi'
'Sun, Zhen-Zhou'
'Wang, Guo'
'Yang, Wei'
'Han, Hong-Liang'
'Yang, Yu-Ping'
'Li, Zhong-Feng'
'Dai, Lixiong'
'Yao, Yi-Shan'
'Jin, Qiong-Hua'

_publ_section_title
;
 Study on the luminescence properties of ionic [Cu(N^N)(P^P)]+ complexes:
 influence of ligands, counteranions and weak interactions
;
_journal_name_full CrystEngComm
_journal_paper_doi 10.1039/D2CE01177H
_journal_year 2022
_chemical_formula_moiety 'C43 H36 Cu N4 P2, C N S'
_chemical_formula_sum 'C44 H36 Cu N5 P2 S'
_chemical_formula_weight 792.32
_space_group_crystal_system triclinic
_space_group_IT_number 2
_space_group_name_Hall '-P 1'
_space_group_name_H-M_alt 'P -1'
_atom_sites_solution_hydrogens geom
_atom_sites_solution_primary dual
_audit_creation_date 2017-07-21
_audit_creation_method
;
Olex2 1.2
(compiled 2017.03.02 svn.r3394 for OlexSys, GUI svn.r5324)
;
_audit_update_record
;
2021-06-20 deposited with the CCDC.	2022-09-27 downloaded from the CCDC.
;
_cell_angle_alpha 84.5814(9)
_cell_angle_beta 72.0161(10)
_cell_angle_gamma 86.2523(9)
_cell_formula_units_Z 2
_cell_length_a 11.25791(12)
_cell_length_b 12.89731(14)
_cell_length_c 14.11533(15)
_cell_measurement_reflns_used 15651
_cell_measurement_temperature 132.99(10)
_cell_measurement_theta_max 73.5260
_cell_measurement_theta_min 4.5710
_cell_volume 1939.24(4)
_computing_cell_refinement 'CrysAlisPro 1.171.39.33c (Rigaku OD, 2017)'
_computing_data_collection 'CrysAlisPro 1.171.39.33c (Rigaku OD, 2017)'
_computing_data_reduction 'CrysAlisPro 1.171.39.33c (Rigaku OD, 2017)'
_computing_molecular_graphics 'Olex2 (Dolomanov et al., 2009)'
_computing_publication_material 'Olex2 (Dolomanov et al., 2009)'
_computing_structure_refinement 'ShelXL (Sheldrick, 2015)'
_computing_structure_solution 'ShelXT (Sheldrick, 2015)'
_diffrn_ambient_environment N~2~
_diffrn_ambient_temperature 132.99(10)
_diffrn_detector 'CCD plate'
_diffrn_measured_fraction_theta_full 0.995
_diffrn_measured_fraction_theta_max 0.964
_diffrn_measurement_details
;
List of Runs (angles in degrees, time in seconds):

  # Type    Start    End  Width  t~exp~   \w     \q     \k     \f   Frames
#--------------------------------------------------------------------------
  1  \w    -17.00  89.00   0.50    0.50    --    0.00  37.00 -30.00  212
  2  \w    -89.00  22.00   0.50    0.50    --    0.00 -57.00 120.00  222
  3  \w    -83.00  15.00   0.50    0.50    --    0.00 -37.00 120.00  196
  4  \w      4.00  83.00   0.50    0.50    --    0.00  19.00   0.00  158
  5  \w    -82.00 -34.00   0.50    0.50    --    0.00 -19.00-120.00   96
  6  \w    -32.00  21.00   0.50    0.50    --    0.00 -57.00  30.00  106
  7  \w    -87.00 -37.00   0.50    0.50    --    0.00 -57.00  30.00  100
  8  \w     34.00  89.00   0.50    0.50    --   94.60 -45.00-180.00  110
  9  \w     80.00 106.00   0.50    0.50    --   94.60  30.00 -30.00   52
 10  \w     52.00 122.00   0.50    0.50    --   94.60 -82.00   0.00  140
 11  \w    133.00 184.00   0.50    0.50    --   94.60  30.00 -30.00  102
 12  \w     16.00 126.00   0.50    0.50    --   94.60 -82.00 -90.00  220
 13  \w     71.00  97.00   0.50    0.50    --   94.60  64.00 156.61   52
 14  \w      5.00 111.00   0.50    0.50    --   94.60 -30.00   0.00  212
 15  \w     90.00 120.00   0.50    0.50    --   94.60 -82.00  60.00   60
 16  \w      5.00  31.00   0.50    0.50    --   94.60 -82.00  60.00   52
 17  \w     15.00  41.00   0.50    0.50    --   94.60 -82.00   0.00   52
 18  \w     88.00 126.00   0.50    0.50    --   94.60 -82.00-150.00   76
 19  \w     56.00 126.00   0.50    0.50    --   94.60 -82.00 120.00  140
 20  \w     32.00  58.00   0.50    0.50    --   94.60 -82.00  30.00   52
 21  \w     83.00 125.00   0.50    0.50    --   94.60 -82.00  30.00   84
 22  \w     19.00  70.00   0.50    0.50    --   94.60 -82.00-150.00  102
 23  \w    129.00 181.00   0.50    0.50    --   94.60  64.00 156.61  104
 24  \w     76.00 184.00   0.50    0.50    --   94.60  15.00 120.00  216
 25  \w     10.00  85.00   0.50    0.50    --   94.60 -30.00 -90.00  150
 26  \w     85.00 122.00   0.50    0.50    --   94.60 -77.00-180.00   74
 27  \w     85.00 118.00   0.50    0.50    --   94.60 -61.00 -30.00   66
 28  \w      5.00  57.00   0.50    0.50    --   94.60 -77.00-180.00  104
;
_diffrn_measurement_device 'four-circle diffractometer'
_diffrn_measurement_device_type 'XtaLAB AFC12 (RINC): Kappa dual home/near'
_diffrn_measurement_method '\w scans'
_diffrn_orient_matrix_type 'CrysAlisPro convention (1999,Acta A55,543-557)'
_diffrn_orient_matrix_UB_11 -0.0465509000
_diffrn_orient_matrix_UB_12 -0.0705622000
_diffrn_orient_matrix_UB_13 0.0973735000
_diffrn_orient_matrix_UB_21 -0.0404089000
_diffrn_orient_matrix_UB_22 -0.0799710000
_diffrn_orient_matrix_UB_23 -0.0573781000
_diffrn_orient_matrix_UB_31 0.1301133000
_diffrn_orient_matrix_UB_32 -0.0551628000
_diffrn_orient_matrix_UB_33 -0.0217757000
_diffrn_radiation_monochromator mirror
_diffrn_radiation_probe x-ray
_diffrn_radiation_type CuK\a
_diffrn_radiation_wavelength 1.54184
_diffrn_reflns_av_R_equivalents 0.0428
_diffrn_reflns_av_unetI/netI 0.0398
_diffrn_reflns_Laue_measured_fraction_full 0.995
_diffrn_reflns_Laue_measured_fraction_max 0.964
_diffrn_reflns_limit_h_max 14
_diffrn_reflns_limit_h_min -12
_diffrn_reflns_limit_k_max 15
_diffrn_reflns_limit_k_min -16
_diffrn_reflns_limit_l_max 17
_diffrn_reflns_limit_l_min -17
_diffrn_reflns_number 23042
_diffrn_reflns_point_group_measured_fraction_full 0.995
_diffrn_reflns_point_group_measured_fraction_max 0.964
_diffrn_reflns_theta_full 67.684
_diffrn_reflns_theta_max 73.803
_diffrn_reflns_theta_min 4.132
_diffrn_source 'micro-focus sealed X-ray tube'
_diffrn_source_type 'Rigaku (Cu) X-ray Source'
_exptl_absorpt_coefficient_mu 2.377
_exptl_absorpt_correction_T_max 1.00000
_exptl_absorpt_correction_T_min 0.64837
_exptl_absorpt_correction_type multi-scan
_exptl_absorpt_process_details
;
CrysAlisPro 1.171.39.33c (Rigaku Oxford Diffraction, 2017)
Empirical absorption correction using spherical harmonics,
 implemented in SCALE3 ABSPACK scaling algorithm.
;
_exptl_crystal_colour 'clear yellowish yellow'
_exptl_crystal_colour_lustre clear
_exptl_crystal_colour_modifier yellowish
_exptl_crystal_colour_primary yellow
_exptl_crystal_density_diffrn 1.357
_exptl_crystal_description block
_exptl_crystal_F_000 820
_exptl_crystal_size_max 0.2
_exptl_crystal_size_mid 0.2
_exptl_crystal_size_min 0.2
_refine_diff_density_max 0.428
_refine_diff_density_min -0.517
_refine_diff_density_rms 0.062
_refine_ls_extinction_method none
_refine_ls_goodness_of_fit_ref 1.073
_refine_ls_hydrogen_treatment constr
_refine_ls_matrix_type full
_refine_ls_number_parameters 478
_refine_ls_number_reflns 7554
_refine_ls_number_restraints 0
_refine_ls_restrained_S_all 1.073
_refine_ls_R_factor_all 0.0375
_refine_ls_R_factor_gt 0.0347
_refine_ls_shift/su_max 0.000
_refine_ls_shift/su_mean 0.000
_refine_ls_structure_factor_coef Fsqd
_refine_ls_weighting_details 'w=1/[\s^2^(Fo^2^)+(0.0500P)^2^+0.6330P] where P=(Fo^2^+2Fc^2^)/3'
_refine_ls_weighting_scheme calc
_refine_ls_wR_factor_gt 0.0958
_refine_ls_wR_factor_ref 0.0974
_reflns_Friedel_coverage 0.000
_reflns_number_gt 6930
_reflns_number_total 7554
_reflns_threshold_expression 'I > 2\s(I)'
_cod_data_source_file d2ce01177h2.cif
_cod_data_source_block 20171208-3
_cod_database_code 7245714
_shelx_shelxl_version_number 2014/7
_chemical_oxdiff_formula 'C20 H20 N8 P2 Cu1 S1'
_shelx_space_group_comment
;
The symmetry employed for this shelxl refinement is uniquely defined
by the following loop, which should always be used as a source of
symmetry information in preference to the above space-group names.
They are only intended as comments.
;
_reflns_odcompleteness_completeness 99.61
_reflns_odcompleteness_iscentric 1
_reflns_odcompleteness_theta 66.97
_olex2_refinement_description
;
1. Fixed Uiso
 At 1.2 times of:
  All C(H) groups, All C(H,H) groups
2.a Secondary CH2 refined with riding coordinates:
 C18(H18A,H18B), C31(H31A,H31B)
2.b Aromatic/amide H refined with riding coordinates:
 C27(H27), C37(H37), C26(H26), C11(H11), C2(H2), C13(H13), C1(H1), C28(H28),
 C21(H21), C20(H20), C30(H30), C29(H29), C43(H43), C16(H16), C35(H35), C15(H15),
  C14(H14), C12(H12), C10(H10), C3(H3), C41(H41), C42(H42), C36(H36), C24(H24),
 C9(H9), C40(H40), C39(H39), C33(H33), C23(H23), C22(H22), C8(H8), C34(H34)
;
_olex2_submission_special_instructions 'No special instructions were received'
_oxdiff_exptl_absorpt_empirical_details
;
Empirical correction (ABSPACK) includes:
- Absorption correction using spherical harmonics
- Frame scaling
;
_oxdiff_exptl_absorpt_empirical_full_max 2.435
_oxdiff_exptl_absorpt_empirical_full_min 0.552

loop_
_space_group_symop_operation_xyz
'x, y, z'
'-x, -y, -z'

loop_
_atom_site_label
_atom_site_type_symbol
_atom_site_fract_x
_atom_site_fract_y
_atom_site_fract_z
_atom_site_U_iso_or_equiv
_atom_site_adp_type
_atom_site_occupancy
_atom_site_site_symmetry_order
_atom_site_calc_flag
_atom_site_refinement_flags_posn
_atom_site_refinement_flags_adp
_atom_site_refinement_flags_occupancy
_atom_site_disorder_assembly
_atom_site_disorder_group
Cu1 Cu 0.32653(2) 0.23997(2) 0.19645(2) 0.01980(8) Uani 1 1 d . . . . .
P1 P 0.26954(4) 0.40784(3) 0.21313(3) 0.01988(10) Uani 1 1 d . . . . .
S1 S 0.16794(5) 0.74382(4) 0.70990(4) 0.03359(12) Uani 1 1 d . . . . .
P2 P 0.24379(4) 0.16015(3) 0.34826(3) 0.01900(10) Uani 1 1 d . . . . .
N4 N 0.13578(14) 0.33226(13) 0.56762(11) 0.0283(3) Uani 1 1 d . . . . .
N1 N 0.49388(13) 0.20250(11) 0.09471(11) 0.0228(3) Uani 1 1 d . . . . .
N2 N 0.25895(14) 0.19083(11) 0.08821(11) 0.0233(3) Uani 1 1 d . . . . .
N3 N 0.12577(13) 0.35032(11) 0.40565(10) 0.0215(3) Uani 1 1 d . . . . .
C17 C 0.14324(15) 0.39568(14) 0.48539(13) 0.0219(3) Uani 1 1 d . . . . .
C27 C 0.50583(18) 0.50304(16) 0.35158(15) 0.0310(4) Uani 1 1 d . . . . .
H27 H 0.5489 0.4711 0.3938 0.037 Uiso 1 1 calc R . . . .
C32 C 0.18033(15) 0.03195(14) 0.35454(13) 0.0235(4) Uani 1 1 d . . . . .
C37 C 0.09110(17) 0.02102(15) 0.30572(14) 0.0280(4) Uani 1 1 d . . . . .
H37 H 0.0573 0.0798 0.2785 0.034 Uiso 1 1 calc R . . . .
C26 C 0.43573(16) 0.44416(14) 0.31297(14) 0.0260(4) Uani 1 1 d . . . . .
H26 H 0.4334 0.3725 0.3285 0.031 Uiso 1 1 calc R . . . .
C11 C 0.4344(2) 0.06719(15) -0.14422(14) 0.0398(5) Uani 1 1 d . . . . .
H11 H 0.4203 0.0357 -0.1962 0.048 Uiso 1 1 calc R . . . .
C2 C 0.1121(2) 0.14387(18) 0.00891(16) 0.0401(5) Uani 1 1 d . . . . .
H2 H 0.0292 0.1423 0.0100 0.048 Uiso 1 1 calc R . . . .
C25 C 0.36858(15) 0.49094(13) 0.25113(13) 0.0218(3) Uani 1 1 d . . . . .
C13 C 0.15631(18) 0.37279(17) 0.64555(15) 0.0334(4) Uani 1 1 d . . . . .
H13 H 0.1524 0.3285 0.7023 0.040 Uiso 1 1 calc R . . . .
C4 C 0.3303(2) 0.10810(14) -0.06844(14) 0.0319(4) Uani 1 1 d . . . . .
C1 C 0.14202(18) 0.18742(16) 0.08557(14) 0.0303(4) Uani 1 1 d . . . . .
H1 H 0.0776 0.2150 0.1367 0.036 Uiso 1 1 calc R . . . .
C28 C 0.5116(2) 0.60933(17) 0.32720(17) 0.0387(5) Uani 1 1 d . . . . .
H28 H 0.5585 0.6492 0.3530 0.046 Uiso 1 1 calc R . . . .
C19 C 0.23164(17) 0.48003(14) 0.10828(13) 0.0258(4) Uani 1 1 d . . . . .
C38 C 0.33219(16) 0.14508(13) 0.43745(13) 0.0220(3) Uani 1 1 d . . . . .
C21 C 0.0974(2) 0.5877(2) 0.03254(19) 0.0478(6) Uani 1 1 d . . . . .
H21 H 0.0240 0.6278 0.0391 0.057 Uiso 1 1 calc R . . . .
C20 C 0.1230(2) 0.54058(18) 0.11730(16) 0.0375(5) Uani 1 1 d . . . . .
H20 H 0.0671 0.5498 0.1802 0.045 Uiso 1 1 calc R . . . .
C5 C 0.35240(17) 0.15298(13) 0.01145(12) 0.0240(4) Uani 1 1 d . . . . .
C30 C 0.37575(19) 0.59818(15) 0.22642(16) 0.0322(4) Uani 1 1 d . . . . .
H30 H 0.3324 0.6306 0.1847 0.039 Uiso 1 1 calc R . . . .
C29 C 0.4475(2) 0.65619(16) 0.26422(19) 0.0414(5) Uani 1 1 d . . . . .
H29 H 0.4527 0.7275 0.2470 0.050 Uiso 1 1 calc R . . . .
C43 C 0.45852(16) 0.16615(14) 0.40612(13) 0.0247(4) Uani 1 1 d . . . . .
H43 H 0.4984 0.1849 0.3390 0.030 Uiso 1 1 calc R . . . .
C16 C 0.16792(17) 0.50155(15) 0.48018(14) 0.0285(4) Uani 1 1 d . . . . .
H16 H 0.1704 0.5449 0.4231 0.034 Uiso 1 1 calc R . . . .
C7 C 0.57819(19) 0.12198(15) -0.06306(14) 0.0324(4) Uani 1 1 d . . . . .
C35 C 0.1035(2) -0.16530(17) 0.33739(16) 0.0411(5) Uani 1 1 d . . . . .
H35 H 0.0798 -0.2311 0.3300 0.049 Uiso 1 1 calc R . . . .
C15 C 0.18844(18) 0.54000(16) 0.56134(15) 0.0338(4) Uani 1 1 d . . . . .
H15 H 0.2063 0.6098 0.5590 0.041 Uiso 1 1 calc R . . . .
N5 N 0.1673(2) 0.93289(18) 0.79265(17) 0.0614(6) Uani 1 1 d . . . . .
C14 C 0.18256(17) 0.47492(17) 0.64661(15) 0.0343(5) Uani 1 1 d . . . . .
H14 H 0.1959 0.4996 0.7022 0.041 Uiso 1 1 calc R . . . .
C12 C 0.5519(2) 0.07346(16) -0.14162(14) 0.0418(6) Uani 1 1 d . . . . .
H12 H 0.6177 0.0458 -0.1917 0.050 Uiso 1 1 calc R . . . .
C10 C 0.61026(17) 0.21024(15) 0.09706(15) 0.0314(4) Uani 1 1 d . . . . .
H10 H 0.6224 0.2393 0.1511 0.038 Uiso 1 1 calc R . . . .
C3 C 0.2052(2) 0.10372(17) -0.06738(16) 0.0407(5) Uani 1 1 d . . . . .
H3 H 0.1863 0.0738 -0.1181 0.049 Uiso 1 1 calc R . . . .
C18 C 0.11872(15) 0.41200(14) 0.31584(13) 0.0226(3) Uani 1 1 d . . . . .
H18A H 0.0960 0.4837 0.3312 0.027 Uiso 1 1 calc R . . . .
H18B H 0.0537 0.3860 0.2936 0.027 Uiso 1 1 calc R . . . .
C41 C 0.46666(19) 0.13118(16) 0.57389(15) 0.0335(4) Uani 1 1 d . . . . .
H41 H 0.5110 0.1285 0.6199 0.040 Uiso 1 1 calc R . . . .
C42 C 0.52573(17) 0.15945(16) 0.47431(15) 0.0312(4) Uani 1 1 d . . . . .
H42 H 0.6102 0.1739 0.4530 0.037 Uiso 1 1 calc R . . . .
C6 C 0.47835(17) 0.15975(13) 0.01452(13) 0.0243(4) Uani 1 1 d . . . . .
C36 C 0.05292(19) -0.07713(17) 0.29781(15) 0.0355(5) Uani 1 1 d . . . . .
H36 H -0.0068 -0.0837 0.2658 0.043 Uiso 1 1 calc R . . . .
C24 C 0.3140(2) 0.46758(18) 0.01327(15) 0.0379(5) Uani 1 1 d . . . . .
H24 H 0.3867 0.4264 0.0060 0.046 Uiso 1 1 calc R . . . .
C9 C 0.71499(19) 0.17658(17) 0.02182(17) 0.0413(5) Uani 1 1 d . . . . .
H9 H 0.7948 0.1845 0.0257 0.050 Uiso 1 1 calc R . . . .
C31 C 0.10204(15) 0.23973(13) 0.41260(12) 0.0211(3) Uani 1 1 d . . . . .
H31A H 0.0365 0.2307 0.3832 0.025 Uiso 1 1 calc R . . . .
H31B H 0.0725 0.2144 0.4825 0.025 Uiso 1 1 calc R . . . .
C40 C 0.34162(19) 0.10682(17) 0.60566(14) 0.0340(4) Uani 1 1 d . . . . .
H40 H 0.3030 0.0855 0.6723 0.041 Uiso 1 1 calc R . . . .
C39 C 0.27443(17) 0.11433(16) 0.53807(14) 0.0296(4) Uani 1 1 d . . . . .
H39 H 0.1903 0.0988 0.5597 0.035 Uiso 1 1 calc R . . . .
C33 C 0.22695(18) -0.05737(15) 0.39691(15) 0.0314(4) Uani 1 1 d . . . . .
H33 H 0.2839 -0.0514 0.4316 0.038 Uiso 1 1 calc R . . . .
C23 C 0.2886(3) 0.5160(2) -0.07057(16) 0.0491(6) Uani 1 1 d . . . . .
H23 H 0.3452 0.5084 -0.1336 0.059 Uiso 1 1 calc R . . . .
C22 C 0.1802(3) 0.5752(2) -0.06114(17) 0.0482(6) Uani 1 1 d . . . . .
H22 H 0.1628 0.6067 -0.1176 0.058 Uiso 1 1 calc R . . . .
C8 C 0.6996(2) 0.13189(17) -0.05759(16) 0.0421(5) Uani 1 1 d . . . . .
H8 H 0.7688 0.1083 -0.1075 0.050 Uiso 1 1 calc R . . . .
C34 C 0.1889(2) -0.15546(17) 0.38760(17) 0.0418(5) Uani 1 1 d . . . . .
H34 H 0.2212 -0.2146 0.4154 0.050 Uiso 1 1 calc R . . . .
C44 C 0.16951(19) 0.85480(17) 0.75754(15) 0.0338(4) Uani 1 1 d . . . . .

loop_
_atom_site_aniso_label
_atom_site_aniso_U_11
_atom_site_aniso_U_22
_atom_site_aniso_U_33
_atom_site_aniso_U_23
_atom_site_aniso_U_13
_atom_site_aniso_U_12
Cu1 0.01772(14) 0.02300(14) 0.01761(13) -0.00564(10) -0.00257(10) -0.00122(10)
P1 0.0183(2) 0.0216(2) 0.0195(2) -0.00352(16) -0.00506(16) -0.00016(16)
S1 0.0365(3) 0.0321(3) 0.0329(3) -0.0065(2) -0.0102(2) -0.0028(2)
P2 0.0163(2) 0.0222(2) 0.0178(2) -0.00335(16) -0.00361(15) -0.00072(16)
N4 0.0269(8) 0.0344(9) 0.0243(8) -0.0068(6) -0.0079(6) -0.0008(7)
N1 0.0193(7) 0.0210(7) 0.0240(7) -0.0026(6) -0.0002(6) -0.0006(6)
N2 0.0246(7) 0.0249(7) 0.0204(7) -0.0038(6) -0.0058(6) -0.0024(6)
N3 0.0218(7) 0.0231(7) 0.0195(7) -0.0049(6) -0.0058(6) 0.0012(6)
C17 0.0136(7) 0.0299(9) 0.0209(8) -0.0083(7) -0.0022(6) 0.0016(6)
C27 0.0265(9) 0.0361(10) 0.0343(10) -0.0052(8) -0.0144(8) -0.0005(8)
C32 0.0181(8) 0.0269(9) 0.0212(8) -0.0054(7) 0.0017(6) -0.0022(7)
C37 0.0253(9) 0.0308(10) 0.0253(9) -0.0058(7) -0.0019(7) -0.0048(7)
C26 0.0237(9) 0.0249(9) 0.0289(9) -0.0010(7) -0.0074(7) -0.0020(7)
C11 0.0742(16) 0.0248(10) 0.0184(9) -0.0069(7) -0.0117(10) 0.0093(10)
C2 0.0443(12) 0.0459(12) 0.0396(12) -0.0034(10) -0.0251(10) -0.0083(10)
C25 0.0171(8) 0.0223(8) 0.0245(8) -0.0046(7) -0.0035(6) 0.0002(6)
C13 0.0313(10) 0.0453(12) 0.0260(9) -0.0077(8) -0.0115(8) 0.0031(9)
C4 0.0559(13) 0.0201(9) 0.0209(9) -0.0020(7) -0.0136(9) 0.0004(8)
C1 0.0290(10) 0.0382(11) 0.0266(9) -0.0035(8) -0.0113(8) -0.0062(8)
C28 0.0356(11) 0.0354(11) 0.0527(13) -0.0127(10) -0.0211(10) -0.0050(9)
C19 0.0281(9) 0.0280(9) 0.0228(9) -0.0004(7) -0.0090(7) -0.0071(7)
C38 0.0205(8) 0.0233(8) 0.0220(8) -0.0033(7) -0.0061(7) 0.0012(7)
C21 0.0459(13) 0.0516(14) 0.0519(14) 0.0118(11) -0.0286(11) -0.0010(11)
C20 0.0331(11) 0.0454(12) 0.0344(11) 0.0039(9) -0.0137(9) 0.0024(9)
C5 0.0351(10) 0.0171(8) 0.0186(8) -0.0018(6) -0.0063(7) -0.0010(7)
C30 0.0338(10) 0.0234(9) 0.0434(11) -0.0009(8) -0.0186(9) 0.0002(8)
C29 0.0456(12) 0.0216(9) 0.0642(15) -0.0037(9) -0.0263(11) -0.0040(9)
C43 0.0212(8) 0.0260(9) 0.0247(9) -0.0007(7) -0.0045(7) -0.0002(7)
C16 0.0262(9) 0.0298(10) 0.0258(9) -0.0084(7) -0.0012(7) 0.0020(7)
C7 0.0403(11) 0.0225(9) 0.0226(9) 0.0034(7) 0.0045(8) 0.0069(8)
C35 0.0404(12) 0.0303(11) 0.0405(12) -0.0087(9) 0.0097(9) -0.0148(9)
C15 0.0261(9) 0.0348(11) 0.0379(11) -0.0170(9) -0.0016(8) -0.0023(8)
N5 0.0838(17) 0.0550(13) 0.0558(13) -0.0173(11) -0.0288(12) -0.0213(12)
C14 0.0233(9) 0.0510(13) 0.0322(10) -0.0215(9) -0.0094(8) 0.0030(8)
C12 0.0665(16) 0.0265(10) 0.0176(9) -0.0014(8) 0.0047(9) 0.0161(10)
C10 0.0215(9) 0.0322(10) 0.0363(10) 0.0000(8) -0.0031(8) -0.0029(8)
C3 0.0639(15) 0.0346(11) 0.0338(11) -0.0058(9) -0.0283(11) -0.0056(10)
C18 0.0179(8) 0.0267(9) 0.0227(8) -0.0032(7) -0.0056(6) 0.0025(7)
C41 0.0312(10) 0.0418(11) 0.0329(10) -0.0060(9) -0.0180(8) 0.0044(8)
C42 0.0211(9) 0.0364(11) 0.0381(11) -0.0031(8) -0.0118(8) -0.0022(8)
C6 0.0292(9) 0.0175(8) 0.0201(8) 0.0002(6) 0.0007(7) 0.0013(7)
C36 0.0301(10) 0.0424(12) 0.0296(10) -0.0115(9) 0.0027(8) -0.0149(9)
C24 0.0395(11) 0.0429(12) 0.0279(10) 0.0003(9) -0.0056(8) -0.0034(9)
C9 0.0202(9) 0.0425(12) 0.0497(13) 0.0054(10) 0.0033(9) 0.0002(8)
C31 0.0164(8) 0.0261(9) 0.0201(8) -0.0050(7) -0.0036(6) -0.0014(6)
C40 0.0301(10) 0.0483(12) 0.0219(9) -0.0011(8) -0.0073(8) 0.0047(9)
C39 0.0206(8) 0.0420(11) 0.0236(9) -0.0002(8) -0.0040(7) 0.0000(8)
C33 0.0272(9) 0.0283(10) 0.0335(10) 0.0007(8) -0.0027(8) -0.0011(8)
C23 0.0636(16) 0.0568(15) 0.0246(10) 0.0051(10) -0.0107(10) -0.0119(12)
C22 0.0657(16) 0.0524(14) 0.0356(12) 0.0147(10) -0.0302(11) -0.0195(12)
C8 0.0335(11) 0.0374(11) 0.0354(11) 0.0055(9) 0.0136(9) 0.0109(9)
C34 0.0393(12) 0.0270(10) 0.0479(13) 0.0018(9) 0.0019(10) -0.0027(9)
C44 0.0364(11) 0.0403(12) 0.0292(10) -0.0028(9) -0.0147(8) -0.0109(9)

loop_
_atom_type_symbol
_atom_type_description
_atom_type_scat_dispersion_real
_atom_type_scat_dispersion_imag
_atom_type_scat_source
C C 0.0181 0.0091 'International Tables Vol C Tables 4.2.6.8 and 6.1.1.4'
H H 0.0000 0.0000 'International Tables Vol C Tables 4.2.6.8 and 6.1.1.4'
Cu Cu -1.9646 0.5888 'International Tables Vol C Tables 4.2.6.8 and 6.1.1.4'
N N 0.0311 0.0180 'International Tables Vol C Tables 4.2.6.8 and 6.1.1.4'
P P 0.2955 0.4335 'International Tables Vol C Tables 4.2.6.8 and 6.1.1.4'
S S 0.3331 0.5567 'International Tables Vol C Tables 4.2.6.8 and 6.1.1.4'

loop_
_geom_angle_atom_site_label_1
_geom_angle_atom_site_label_2
_geom_angle_atom_site_label_3
_geom_angle
_geom_angle_site_symmetry_1
_geom_angle_site_symmetry_3
_geom_angle_publ_flag
P1 Cu1 P2 105.026(18) . . ?
N1 Cu1 P1 118.66(4) . . ?
N1 Cu1 P2 126.66(4) . . ?
N1 Cu1 N2 81.61(6) . . ?
N2 Cu1 P1 107.71(4) . . ?
N2 Cu1 P2 113.81(4) . . ?
C25 P1 Cu1 118.74(6) . . ?
C25 P1 C19 106.05(8) . . ?
C25 P1 C18 103.74(8) . . ?
C19 P1 Cu1 116.65(6) . . ?
C19 P1 C18 103.14(8) . . ?
C18 P1 Cu1 106.66(6) . . ?
C32 P2 Cu1 117.17(6) . . ?
C32 P2 C31 102.33(8) . . ?
C38 P2 Cu1 120.25(6) . . ?
C38 P2 C32 104.36(8) . . ?
C38 P2 C31 103.48(8) . . ?
C31 P2 Cu1 107.03(6) . . ?
C17 N4 C13 117.77(17) . . ?
C10 N1 Cu1 130.43(13) . . ?
C10 N1 C6 117.56(16) . . ?
C6 N1 Cu1 111.96(11) . . ?
C1 N2 Cu1 130.28(13) . . ?
C1 N2 C5 117.99(16) . . ?
C5 N2 Cu1 111.68(11) . . ?
C17 N3 C18 121.74(14) . . ?
C17 N3 C31 120.92(14) . . ?
C18 N3 C31 117.10(13) . . ?
N4 C17 N3 116.07(16) . . ?
N4 C17 C16 121.87(16) . . ?
N3 C17 C16 122.06(16) . . ?
C26 C27 H27 120.1 . . ?
C28 C27 H27 120.1 . . ?
C28 C27 C26 119.81(18) . . ?
C37 C32 P2 118.82(14) . . ?
C33 C32 P2 122.24(14) . . ?
C33 C32 C37 118.59(17) . . ?
C32 C37 H37 119.8 . . ?
C36 C37 C32 120.36(19) . . ?
C36 C37 H37 119.8 . . ?
C27 C26 H26 119.6 . . ?
C27 C26 C25 120.89(17) . . ?
C25 C26 H26 119.6 . . ?
C4 C11 H11 119.4 . . ?
C12 C11 H11 119.4 . . ?
C12 C11 C4 121.18(19) . . ?
C1 C2 H2 120.1 . . ?
C3 C2 H2 120.1 . . ?
C3 C2 C1 119.7(2) . . ?
C26 C25 P1 117.10(13) . . ?
C26 C25 C30 118.83(16) . . ?
C30 C25 P1 123.98(14) . . ?
N4 C13 H13 117.8 . . ?
N4 C13 C14 124.32(19) . . ?
C14 C13 H13 117.8 . . ?
C5 C4 C11 118.9(2) . . ?
C5 C4 C3 117.44(19) . . ?
C3 C4 C11 123.62(19) . . ?
N2 C1 C2 122.66(19) . . ?
N2 C1 H1 118.7 . . ?
C2 C1 H1 118.7 . . ?
C27 C28 H28 120.1 . . ?
C27 C28 C29 119.76(18) . . ?
C29 C28 H28 120.1 . . ?
C20 C19 P1 123.93(15) . . ?
C20 C19 C24 118.75(18) . . ?
C24 C19 P1 117.19(15) . . ?
C43 C38 P2 119.93(13) . . ?
C43 C38 C39 119.06(16) . . ?
C39 C38 P2 121.00(13) . . ?
C20 C21 H21 119.8 . . ?
C22 C21 H21 119.8 . . ?
C22 C21 C20 120.4(2) . . ?
C19 C20 C21 120.2(2) . . ?
C19 C20 H20 119.9 . . ?
C21 C20 H20 119.9 . . ?
N2 C5 C4 122.88(17) . . ?
N2 C5 C6 117.09(15) . . ?
C4 C5 C6 120.02(17) . . ?
C25 C30 H30 120.1 . . ?
C29 C30 C25 119.86(18) . . ?
C29 C30 H30 120.1 . . ?
C28 C29 C30 120.82(19) . . ?
C28 C29 H29 119.6 . . ?
C30 C29 H29 119.6 . . ?
C38 C43 H43 119.8 . . ?
C38 C43 C42 120.49(17) . . ?
C42 C43 H43 119.8 . . ?
C17 C16 H16 120.7 . . ?
C15 C16 C17 118.59(18) . . ?
C15 C16 H16 120.7 . . ?
C6 C7 C12 119.1(2) . . ?
C6 C7 C8 117.22(19) . . ?
C8 C7 C12 123.64(19) . . ?
C36 C35 H35 120.0 . . ?
C34 C35 H35 120.0 . . ?
C34 C35 C36 119.96(19) . . ?
C16 C15 H15 119.9 . . ?
C16 C15 C14 120.17(19) . . ?
C14 C15 H15 119.9 . . ?
C13 C14 C15 117.24(18) . . ?
C13 C14 H14 121.4 . . ?
C15 C14 H14 121.4 . . ?
C11 C12 C7 121.37(18) . . ?
C11 C12 H12 119.3 . . ?
C7 C12 H12 119.3 . . ?
N1 C10 H10 118.6 . . ?
N1 C10 C9 122.8(2) . . ?
C9 C10 H10 118.6 . . ?
C2 C3 C4 119.29(18) . . ?
C2 C3 H3 120.4 . . ?
C4 C3 H3 120.4 . . ?
P1 C18 H18A 109.2 . . ?
P1 C18 H18B 109.2 . . ?
N3 C18 P1 112.09(11) . . ?
N3 C18 H18A 109.2 . . ?
N3 C18 H18B 109.2 . . ?
H18A C18 H18B 107.9 . . ?
C42 C41 H41 119.8 . . ?
C42 C41 C40 120.35(17) . . ?
C40 C41 H41 119.8 . . ?
C43 C42 H42 120.1 . . ?
C41 C42 C43 119.76(17) . . ?
C41 C42 H42 120.1 . . ?
N1 C6 C5 117.41(15) . . ?
N1 C6 C7 123.27(18) . . ?
C7 C6 C5 119.32(17) . . ?
C37 C36 H36 119.9 . . ?
C35 C36 C37 120.2(2) . . ?
C35 C36 H36 119.9 . . ?
C19 C24 H24 119.7 . . ?
C23 C24 C19 120.6(2) . . ?
C23 C24 H24 119.7 . . ?
C10 C9 H9 120.1 . . ?
C8 C9 C10 119.8(2) . . ?
C8 C9 H9 120.1 . . ?
P2 C31 H31A 109.0 . . ?
P2 C31 H31B 109.0 . . ?
N3 C31 P2 112.77(11) . . ?
N3 C31 H31A 109.0 . . ?
N3 C31 H31B 109.0 . . ?
H31A C31 H31B 107.8 . . ?
C41 C40 H40 120.0 . . ?
C39 C40 C41 119.90(18) . . ?
C39 C40 H40 120.0 . . ?
C38 C39 H39 119.8 . . ?
C40 C39 C38 120.39(17) . . ?
C40 C39 H39 119.8 . . ?
C32 C33 H33 119.8 . . ?
C34 C33 C32 120.5(2) . . ?
C34 C33 H33 119.8 . . ?
C24 C23 H23 119.8 . . ?
C22 C23 C24 120.3(2) . . ?
C22 C23 H23 119.8 . . ?
C21 C22 H22 120.2 . . ?
C23 C22 C21 119.7(2) . . ?
C23 C22 H22 120.2 . . ?
C7 C8 H8 120.3 . . ?
C9 C8 C7 119.36(18) . . ?
C9 C8 H8 120.3 . . ?
C35 C34 C33 120.3(2) . . ?
C35 C34 H34 119.8 . . ?
C33 C34 H34 119.8 . . ?
N5 C44 S1 178.2(2) . . ?

loop_
_geom_bond_atom_site_label_1
_geom_bond_atom_site_label_2
_geom_bond_distance
_geom_bond_site_symmetry_2
_geom_bond_publ_flag
Cu1 P1 2.2306(5) . ?
Cu1 P2 2.2350(5) . ?
Cu1 N1 2.0462(14) . ?
Cu1 N2 2.0685(14) . ?
P1 C25 1.8204(17) . ?
P1 C19 1.8212(18) . ?
P1 C18 1.8630(17) . ?
S1 C44 1.641(2) . ?
P2 C32 1.8275(18) . ?
P2 C38 1.8208(17) . ?
P2 C31 1.8686(17) . ?
N4 C17 1.339(2) . ?
N4 C13 1.348(2) . ?
N1 C10 1.331(2) . ?
N1 C6 1.367(2) . ?
N2 C1 1.332(2) . ?
N2 C5 1.359(2) . ?
N3 C17 1.387(2) . ?
N3 C18 1.453(2) . ?
N3 C31 1.457(2) . ?
C17 C16 1.402(3) . ?
C27 H27 0.9300 . ?
C27 C26 1.385(3) . ?
C27 C28 1.382(3) . ?
C32 C37 1.403(3) . ?
C32 C33 1.395(3) . ?
C37 H37 0.9300 . ?
C37 C36 1.388(3) . ?
C26 H26 0.9300 . ?
C26 C25 1.395(2) . ?
C11 H11 0.9300 . ?
C11 C4 1.430(3) . ?
C11 C12 1.343(4) . ?
C2 H2 0.9300 . ?
C2 C1 1.401(3) . ?
C2 C3 1.365(3) . ?
C25 C30 1.395(3) . ?
C13 H13 0.9300 . ?
C13 C14 1.371(3) . ?
C4 C5 1.408(2) . ?
C4 C3 1.409(3) . ?
C1 H1 0.9300 . ?
C28 H28 0.9300 . ?
C28 C29 1.384(3) . ?
C19 C20 1.385(3) . ?
C19 C24 1.392(3) . ?
C38 C43 1.390(2) . ?
C38 C39 1.398(2) . ?
C21 H21 0.9300 . ?
C21 C20 1.392(3) . ?
C21 C22 1.380(4) . ?
C20 H20 0.9300 . ?
C5 C6 1.441(3) . ?
C30 H30 0.9300 . ?
C30 C29 1.385(3) . ?
C29 H29 0.9300 . ?
C43 H43 0.9300 . ?
C43 C42 1.390(2) . ?
C16 H16 0.9300 . ?
C16 C15 1.377(3) . ?
C7 C12 1.437(3) . ?
C7 C6 1.403(2) . ?
C7 C8 1.408(3) . ?
C35 H35 0.9300 . ?
C35 C36 1.386(3) . ?
C35 C34 1.377(3) . ?
C15 H15 0.9300 . ?
C15 C14 1.387(3) . ?
N5 C44 1.159(3) . ?
C14 H14 0.9300 . ?
C12 H12 0.9300 . ?
C10 H10 0.9300 . ?
C10 C9 1.398(3) . ?
C3 H3 0.9300 . ?
C18 H18A 0.9700 . ?
C18 H18B 0.9700 . ?
C41 H41 0.9300 . ?
C41 C42 1.382(3) . ?
C41 C40 1.387(3) . ?
C42 H42 0.9300 . ?
C36 H36 0.9300 . ?
C24 H24 0.9300 . ?
C24 C23 1.385(3) . ?
C9 H9 0.9300 . ?
C9 C8 1.369(3) . ?
C31 H31A 0.9700 . ?
C31 H31B 0.9700 . ?
C40 H40 0.9300 . ?
C40 C39 1.382(3) . ?
C39 H39 0.9300 . ?
C33 H33 0.9300 . ?
C33 C34 1.392(3) . ?
C23 H23 0.9300 . ?
C23 C22 1.373(4) . ?
C22 H22 0.9300 . ?
C8 H8 0.9300 . ?
C34 H34 0.9300 . ?
